data_1545612
loop_
_publ_author_name
'Li, Xiao-Yu'
'Su, Hai-Feng'
'Kurmoo, Mohamedally'
'Tung, Chen-Ho'
'Sun, Di'
'Zheng, Lan-Sun'

_publ_section_title
;
 Structure, solution assembly, and electroconductivity of nanosized
 argento-organic-cluster/framework templated by chromate.
;
_journal_issue 16
_journal_name_full Nanoscale
_journal_page_first 5305
_journal_page_last 5314
_journal_paper_doi 10.1039/c7nr00732a
_journal_volume 9
_journal_year 2017
_chemical_formula_sum 'C50 H98 Ag20 Cr5 F12 N4 O30 S10'
_chemical_formula_weight 4201.32
_chemical_name_systematic
; 
 ? 
;
_space_group_crystal_system hexagonal
_space_group_IT_number 172
_space_group_name_Hall 'P 64'
_space_group_name_H-M_alt 'P 64'
_symmetry_space_group_name_Hall 'P 64'
_symmetry_space_group_name_H-M 'P 64'
_atom_sites_solution_hydrogens geom
_atom_sites_solution_primary direct
_atom_sites_solution_secondary difmap
_audit_creation_method SHELXL-97
_audit_update_record
;
2017-03-04 deposited with the CCDC.
2017-03-20 downloaded from the CCDC.
;
_cell_angle_alpha 90.00
_cell_angle_beta 90.00
_cell_angle_gamma 120.00
_cell_formula_units_Z 3
_cell_length_a 17.6030(3)
_cell_length_b 17.6030(3)
_cell_length_c 29.2412(5)
_cell_measurement_reflns_used 9932
_cell_measurement_temperature 173(2)
_cell_measurement_theta_max 54.909
_cell_measurement_theta_min 4.833
_cell_volume 7846.9(2)
_computing_structure_refinement 'SHELXL-97 (Sheldrick, 1997)'
_computing_structure_solution 'SHELXS-97 (Sheldrick, 1990)'
_diffrn_ambient_temperature 173(2)
_diffrn_measured_fraction_theta_full 1.000
_diffrn_measured_fraction_theta_max 1.000
_diffrn_measurement_device_type 'Bruker APEX-II CCD'
_diffrn_measurement_method '\f and \w scans'
_diffrn_radiation_monochromator graphite
_diffrn_radiation_source 'fine-focus sealed tube'
_diffrn_radiation_type MoK\a
_diffrn_radiation_wavelength 0.71073
_diffrn_reflns_av_R_equivalents 0.0322
_diffrn_reflns_av_sigmaI/netI 0.0374
_diffrn_reflns_limit_h_max 17
_diffrn_reflns_limit_h_min -21
_diffrn_reflns_limit_k_max 21
_diffrn_reflns_limit_k_min -18
_diffrn_reflns_limit_l_max 30
_diffrn_reflns_limit_l_min -36
_diffrn_reflns_number 47425
_diffrn_reflns_theta_full 26.00
_diffrn_reflns_theta_max 26.00
_diffrn_reflns_theta_min 1.51
_exptl_absorpt_coefficient_mu 4.424
_exptl_absorpt_correction_T_max 0.8091
_exptl_absorpt_correction_T_min 0.7185
_exptl_absorpt_correction_type multi-scan
_exptl_absorpt_process_details sadabs
_exptl_crystal_colour red
_exptl_crystal_density_diffrn 2.667
_exptl_crystal_density_method 'not measured'
_exptl_crystal_description block
_exptl_crystal_F_000 5982
_exptl_crystal_size_max 0.08
_exptl_crystal_size_mid 0.06
_exptl_crystal_size_min 0.05
_refine_diff_density_max 1.107
_refine_diff_density_min -0.811
_refine_diff_density_rms 0.110
_refine_ls_abs_structure_details 'Flack H D (1983), Acta Cryst. A39, 876-881'
_refine_ls_abs_structure_Flack -0.017(19)
_refine_ls_extinction_method none
_refine_ls_goodness_of_fit_ref 1.025
_refine_ls_hydrogen_treatment mixed
_refine_ls_matrix_type full
_refine_ls_number_parameters 606
_refine_ls_number_reflns 9278
_refine_ls_number_restraints 1
_refine_ls_restrained_S_all 1.025
_refine_ls_R_factor_all 0.0316
_refine_ls_R_factor_gt 0.0260
_refine_ls_shift/su_max 0.008
_refine_ls_shift/su_mean 0.000
_refine_ls_structure_factor_coef Fsqd
_refine_ls_weighting_details 'calc w=1/[\s^2^(Fo^2^)+(0.0130P)^2^+10.8740P] where P=(Fo^2^+2Fc^2^)/3'
_refine_ls_weighting_scheme calc
_refine_ls_wR_factor_gt 0.0404
_refine_ls_wR_factor_ref 0.0417
_reflns_number_gt 8561
_reflns_number_total 9278
_reflns_threshold_expression >2sigma(I)
_cod_data_source_file c7nr00732a2.cif
_cod_data_source_block p64
_cod_depositor_comments 'Adding full bibliography for 1545608--1545612.cif.'
_cod_database_code 1545612

loop_
_symmetry_equiv_pos_as_xyz
'x, y, z'
'x-y, x, z+2/3'
'-y, x-y, z+1/3'
'-x, -y, z'
'-x+y, -x, z+2/3'
'y, -x+y, z+1/3'

loop_
_atom_site_label
_atom_site_type_symbol
_atom_site_fract_x
_atom_site_fract_y
_atom_site_fract_z
_atom_site_U_iso_or_equiv
_atom_site_adp_type
_atom_site_occupancy
_atom_site_symmetry_multiplicity
_atom_site_calc_flag
_atom_site_refinement_flags
Ag1 Ag 0.31988(3) 0.34934(3) 0.321387(14) 0.01663(9) Uani 1 1 d .
Ag2 Ag 0.23285(3) 0.44640(3) 0.292379(15) 0.01777(10) Uani 1 1 d .
Ag3 Ag 0.33279(3) 0.57120(3) 0.212504(15) 0.02129(11) Uani 1 1 d .
Ag4 Ag 0.51420(3) 0.71516(3) 0.170971(14) 0.01732(10) Uani 1 1 d .
Ag5 Ag 0.70230(3) 0.77708(3) 0.186253(15) 0.01713(10) Uani 1 1 d .
Ag6 Ag 0.80780(3) 0.71047(3) 0.239798(15) 0.02033(10) Uani 1 1 d .
Ag7 Ag 0.57840(3) 0.74865(3) 0.267337(14) 0.01835(10) Uani 1 1 d .
Ag8 Ag 0.38316(3) 0.63175(3) 0.315025(15) 0.02073(10) Uani 1 1 d .
Ag9 Ag 0.5000 0.5000 0.35276(2) 0.02035(15) Uani 1 2 d S
Ag10 Ag 0.5000 0.5000 0.12486(2) 0.02026(15) Uani 1 2 d S
Ag11 Ag 0.70888(3) 0.62079(3) 0.152678(15) 0.01807(10) Uani 1 1 d .
S1 S 0.35823(9) 0.49568(9) 0.35273(5) 0.0131(3) Uani 1 1 d .
S2 S 0.21070(9) 0.42416(9) 0.20472(5) 0.0149(3) Uani 1 1 d .
S3 S 0.43326(9) 0.71397(9) 0.24362(5) 0.0144(3) Uani 1 1 d .
S4 S 0.60054(9) 0.66153(9) 0.12923(5) 0.0152(3) Uani 1 1 d .
S5 S 0.72867(9) 0.77994(9) 0.27228(5) 0.0145(3) Uani 1 1 d .
C1 C 0.9269(4) 0.8671(3) 0.1505(2) 0.0216(14) Uani 1 1 d .
H1 H 0.9070 0.8547 0.1197 0.026 Uiso 1 1 calc R
C2 C 1.0503(4) 0.9270(4) 0.20280(19) 0.0314(16) Uani 1 1 d .
H2A H 1.0034 0.9077 0.2256 0.047 Uiso 1 1 calc R
H2B H 1.0900 0.9904 0.2058 0.047 Uiso 1 1 calc R
H2C H 1.0831 0.8963 0.2078 0.047 Uiso 1 1 calc R
C3 C 1.0735(4) 0.9308(5) 0.1196(2) 0.0411(18) Uani 1 1 d .
H3A H 1.1042 0.8974 0.1218 0.062 Uiso 1 1 calc R
H3B H 1.1163 0.9937 0.1209 0.062 Uiso 1 1 calc R
H3C H 1.0414 0.9172 0.0907 0.062 Uiso 1 1 calc R
C4 C 0.1121(9) 0.6100(8) 0.4062(3) 0.134(5) Uani 1 1 d .
H4A H 0.1453 0.5923 0.4261 0.201 Uiso 1 1 calc R
H4B H 0.0499 0.5771 0.4146 0.201 Uiso 1 1 calc R
H4C H 0.1341 0.6730 0.4099 0.201 Uiso 1 1 calc R
C5 C 0.0846(8) 0.6306(11) 0.3215(4) 0.165(7) Uani 1 1 d .
H5A H 0.1334 0.6756 0.3036 0.247 Uiso 1 1 calc R
H5B H 0.0529 0.6565 0.3363 0.247 Uiso 1 1 calc R
H5C H 0.0446 0.5830 0.3013 0.247 Uiso 1 1 calc R
C6 C 0.1731(4) 0.5616(5) 0.3505(3) 0.047(2) Uani 1 1 d .
H6 H 0.1953 0.5437 0.3753 0.056 Uiso 1 1 calc R
C7 C 0.6529(4) 0.9234(4) 0.1664(2) 0.0253(15) Uani 1 1 d .
C8 C 0.6714(5) 1.0186(5) 0.1712(3) 0.0404(19) Uani 1 1 d .
C9 C 0.0547(4) 0.2598(4) 0.3135(2) 0.0332(17) Uani 1 1 d .
C10 C -0.0271(5) 0.2027(5) 0.3443(2) 0.0381(18) Uani 1 1 d .
C11 C 0.6294(4) 0.7115(4) 0.07131(19) 0.0200(13) Uani 1 1 d .
H11 H 0.5945 0.7409 0.0650 0.024 Uiso 1 1 calc R
C12 C 0.6069(4) 0.6417(4) 0.0360(2) 0.0350(17) Uani 1 1 d .
H12A H 0.6405 0.6120 0.0419 0.052 Uiso 1 1 calc R
H12B H 0.6215 0.6685 0.0056 0.052 Uiso 1 1 calc R
H12C H 0.5440 0.5990 0.0375 0.052 Uiso 1 1 calc R
C13 C 0.7255(5) 0.7800(5) 0.0712(3) 0.051(2) Uani 1 1 d .
H13A H 0.7379 0.8207 0.0967 0.076 Uiso 1 1 calc R
H13B H 0.7402 0.8125 0.0423 0.076 Uiso 1 1 calc R
H13C H 0.7607 0.7514 0.0745 0.076 Uiso 1 1 calc R
C14 C 0.4056(4) 0.8019(4) 0.2405(2) 0.0225(14) Uani 1 1 d .
H14 H 0.4278 0.8333 0.2107 0.027 Uiso 1 1 calc R
C15 C 0.3087(5) 0.7609(5) 0.2408(5) 0.110(5) Uani 1 1 d .
H15A H 0.2849 0.7300 0.2118 0.164 Uiso 1 1 calc R
H15B H 0.2927 0.8064 0.2446 0.164 Uiso 1 1 calc R
H15C H 0.2845 0.7191 0.2662 0.164 Uiso 1 1 calc R
C16 C 0.4516(6) 0.8662(5) 0.2784(2) 0.055(2) Uani 1 1 d .
H16A H 0.4287 0.8374 0.3079 0.082 Uiso 1 1 calc R
H16B H 0.4417 0.9159 0.2752 0.082 Uiso 1 1 calc R
H16C H 0.5147 0.8872 0.2768 0.082 Uiso 1 1 calc R
C17 C 0.2348(4) 0.3940(4) 0.4177(2) 0.0281(16) Uani 1 1 d .
H17A H 0.1929 0.3845 0.3932 0.042 Uiso 1 1 calc R
H17B H 0.2077 0.3910 0.4474 0.042 Uiso 1 1 calc R
H17C H 0.2515 0.3486 0.4161 0.042 Uiso 1 1 calc R
C18 C 0.3872(4) 0.4967(4) 0.44543(18) 0.0219(14) Uani 1 1 d .
H18A H 0.4019 0.4503 0.4411 0.033 Uiso 1 1 calc R
H18B H 0.3663 0.4943 0.4768 0.033 Uiso 1 1 calc R
H18C H 0.4395 0.5540 0.4401 0.033 Uiso 1 1 calc R
C19 C 0.3160(3) 0.4837(4) 0.41191(18) 0.0164(13) Uani 1 1 d .
H19 H 0.2996 0.5298 0.4175 0.020 Uiso 1 1 calc R
C20 C 0.1026(4) 0.4074(4) 0.1865(2) 0.0199(13) Uani 1 1 d .
H20 H 0.1111 0.4386 0.1567 0.024 Uiso 1 1 calc R
C21 C 0.0393(4) 0.3120(4) 0.1786(2) 0.0296(16) Uani 1 1 d .
H21A H 0.0614 0.2902 0.1541 0.044 Uiso 1 1 calc R
H21B H -0.0179 0.3042 0.1697 0.044 Uiso 1 1 calc R
H21C H 0.0329 0.2791 0.2067 0.044 Uiso 1 1 calc R
C22 C 0.0689(4) 0.4484(5) 0.2211(2) 0.0362(17) Uani 1 1 d .
H22A H 0.0626 0.4209 0.2510 0.054 Uiso 1 1 calc R
H22B H 0.0118 0.4392 0.2110 0.054 Uiso 1 1 calc R
H22C H 0.1106 0.5115 0.2234 0.054 Uiso 1 1 calc R
C23 C 0.8096(4) 0.8899(4) 0.2930(2) 0.0219(14) Uani 1 1 d .
H23 H 0.8631 0.9120 0.2734 0.026 Uiso 1 1 calc R
C24 C 0.8361(4) 0.8848(4) 0.3416(2) 0.0296(16) Uani 1 1 d .
H24A H 0.7844 0.8610 0.3614 0.044 Uiso 1 1 calc R
H24B H 0.8796 0.9436 0.3521 0.044 Uiso 1 1 calc R
H24C H 0.8615 0.8464 0.3427 0.044 Uiso 1 1 calc R
C25 C 0.7742(4) 0.9511(3) 0.2872(2) 0.0267(15) Uani 1 1 d .
H25A H 0.7545 0.9483 0.2556 0.040 Uiso 1 1 calc R
H25B H 0.8203 1.0111 0.2943 0.040 Uiso 1 1 calc R
H25C H 0.7245 0.9338 0.3081 0.040 Uiso 1 1 calc R
Cr1 Cr 0.5000 0.5000 0.23962(5) 0.0129(2) Uani 1 2 d S
Cr2 Cr 0.41268(6) 0.24163(6) 0.39541(3) 0.0196(2) Uani 1 1 d .
Cr3 Cr 0.59002(7) 0.25184(6) 0.41993(3) 0.0224(2) Uani 1 1 d .
O1 O 0.4570(3) 0.4117(2) 0.27269(13) 0.0211(9) Uani 1 1 d .
O2 O 0.4238(3) 0.5003(3) 0.20703(13) 0.0232(10) Uani 1 1 d .
O3 O 0.3843(3) 0.3158(3) 0.38890(13) 0.0272(10) Uani 1 1 d .
O4 O 0.3413(3) 0.1597(3) 0.42511(14) 0.0335(11) Uani 1 1 d .
O5 O 0.4253(3) 0.2077(3) 0.34623(13) 0.0315(11) Uani 1 1 d .
O6 O 0.5145(3) 0.2905(3) 0.42557(13) 0.0245(10) Uani 1 1 d .
O7 O 0.5356(3) 0.1468(3) 0.41851(17) 0.0438(13) Uani 1 1 d .
O8 O 0.6559(3) 0.2863(3) 0.46357(14) 0.0312(11) Uani 1 1 d .
O9 O 0.6457(3) 0.2919(3) 0.37337(14) 0.0389(12) Uani 1 1 d .
O10 O 0.0654(3) 0.2194(3) 0.28373(15) 0.0379(12) Uani 1 1 d .
O11 O 0.0959(3) 0.3406(3) 0.32528(15) 0.0376(12) Uani 1 1 d .
O12 O 0.1947(3) 0.5538(3) 0.31235(19) 0.0512(14) Uani 1 1 d .
O13 O 0.5749(3) 0.8689(3) 0.16104(16) 0.0339(11) Uani 1 1 d .
O14 O 0.7183(3) 0.9147(3) 0.16991(14) 0.0264(10) Uani 1 1 d .
O15 O 0.8706(2) 0.8440(3) 0.18088(14) 0.0248(10) Uani 1 1 d .
F1 F 0.6172(4) 1.0242(3) 0.1973(3) 0.164(4) Uani 1 1 d .
F2 F 0.6603(5) 1.0475(3) 0.1326(3) 0.139(3) Uani 1 1 d .
F3 F 0.7509(3) 1.0768(3) 0.18242(19) 0.0727(16) Uani 1 1 d .
F4 F -0.0312(3) 0.2399(3) 0.38232(14) 0.0614(14) Uani 1 1 d .
F5 F -0.1003(2) 0.1827(3) 0.31975(15) 0.0484(11) Uani 1 1 d .
F6 F -0.0317(3) 0.1257(3) 0.35568(15) 0.0524(11) Uani 1 1 d .
N1 N 0.1222(5) 0.5923(5) 0.3601(3) 0.064(2) Uani 1 1 d .
N2 N 1.0124(3) 0.9075(3) 0.15740(17) 0.0215(11) Uani 1 1 d .

loop_
_atom_site_aniso_label
_atom_site_aniso_U_11
_atom_site_aniso_U_22
_atom_site_aniso_U_33
_atom_site_aniso_U_23
_atom_site_aniso_U_13
_atom_site_aniso_U_12
Ag1 0.0186(2) 0.0148(2) 0.0171(2) -0.00050(18) -0.00174(19) 0.00887(19)
Ag2 0.0164(2) 0.0188(2) 0.0175(2) 0.00009(19) -0.00304(19) 0.0084(2)
Ag3 0.0208(3) 0.0152(2) 0.0235(3) -0.0010(2) -0.0016(2) 0.0057(2)
Ag4 0.0158(2) 0.0211(2) 0.0147(2) -0.00102(18) 0.00136(18) 0.0090(2)
Ag5 0.0165(2) 0.0173(2) 0.0168(2) -0.00256(19) -0.00151(18) 0.0079(2)
Ag6 0.0243(3) 0.0171(2) 0.0220(2) -0.0003(2) 0.0067(2) 0.0121(2)
Ag7 0.0162(2) 0.0228(3) 0.0163(2) 0.00024(19) 0.00017(18) 0.0099(2)
Ag8 0.0282(3) 0.0161(2) 0.0150(2) 0.00248(19) 0.0021(2) 0.0089(2)
Ag9 0.0140(3) 0.0307(4) 0.0168(3) 0.000 0.000 0.0115(3)
Ag10 0.0220(3) 0.0166(3) 0.0163(3) 0.000 0.000 0.0053(3)
Ag11 0.0190(2) 0.0210(2) 0.0178(2) -0.0008(2) -0.00025(19) 0.0128(2)
S1 0.0146(7) 0.0158(7) 0.0100(7) 0.0011(6) 0.0003(6) 0.0084(6)
S2 0.0118(7) 0.0143(7) 0.0184(8) 0.0004(6) -0.0028(6) 0.0064(6)
S3 0.0179(7) 0.0127(7) 0.0158(7) 0.0022(6) 0.0027(6) 0.0101(6)
S4 0.0157(7) 0.0169(8) 0.0118(7) 0.0007(6) 0.0016(6) 0.0074(6)
S5 0.0144(7) 0.0130(7) 0.0149(7) -0.0029(6) -0.0006(6) 0.0059(6)
C1 0.019(3) 0.014(3) 0.027(3) 0.000(3) 0.001(3) 0.005(3)
C2 0.021(4) 0.033(4) 0.025(4) -0.001(3) -0.004(3) 0.002(3)
C3 0.028(4) 0.051(5) 0.032(4) -0.003(4) 0.010(3) 0.010(4)
C4 0.232(16) 0.162(13) 0.042(6) -0.020(8) 0.012(8) 0.123(12)
C5 0.112(11) 0.32(2) 0.075(9) -0.003(12) 0.003(8) 0.121(14)
C6 0.021(4) 0.069(6) 0.056(5) 0.026(5) 0.004(4) 0.026(4)
C7 0.034(4) 0.022(4) 0.026(4) 0.012(3) 0.010(3) 0.018(3)
C8 0.040(5) 0.024(4) 0.057(5) 0.012(4) 0.012(4) 0.015(4)
C9 0.023(4) 0.028(4) 0.035(4) 0.004(3) 0.008(3) 0.002(3)
C10 0.038(4) 0.032(4) 0.037(5) 0.000(3) 0.002(4) 0.013(4)
C11 0.024(3) 0.024(3) 0.013(3) 0.003(3) 0.000(3) 0.013(3)
C12 0.040(4) 0.041(4) 0.012(3) 0.003(3) -0.001(3) 0.011(4)
C13 0.073(6) 0.048(5) 0.034(4) 0.011(4) 0.010(4) 0.032(5)
C14 0.023(3) 0.017(3) 0.034(4) 0.012(3) 0.006(3) 0.014(3)
C15 0.036(5) 0.045(6) 0.265(16) 0.053(8) 0.025(8) 0.033(5)
C16 0.114(8) 0.044(5) 0.039(5) -0.013(4) -0.012(5) 0.062(5)
C17 0.016(3) 0.035(4) 0.019(3) 0.005(3) 0.006(3) 0.002(3)
C18 0.027(3) 0.021(3) 0.013(3) 0.001(3) -0.002(3) 0.009(3)
C19 0.018(3) 0.027(3) 0.008(3) 0.001(2) 0.004(2) 0.014(3)
C20 0.021(3) 0.025(3) 0.017(3) 0.007(3) -0.004(3) 0.015(3)
C21 0.022(3) 0.032(4) 0.034(4) 0.003(3) -0.011(3) 0.013(3)
C22 0.030(4) 0.054(5) 0.036(4) -0.017(4) -0.006(3) 0.030(4)
C23 0.020(3) 0.018(3) 0.020(3) -0.005(3) -0.004(3) 0.004(3)
C24 0.030(4) 0.022(3) 0.028(4) -0.005(3) -0.005(3) 0.006(3)
C25 0.035(4) 0.006(3) 0.034(4) -0.004(3) -0.002(3) 0.006(3)
Cr1 0.0125(6) 0.0131(7) 0.0124(6) 0.000 0.000 0.0059(6)
Cr2 0.0287(6) 0.0204(5) 0.0130(5) 0.0025(4) -0.0033(4) 0.0148(5)
Cr3 0.0309(6) 0.0211(5) 0.0177(5) 0.0044(4) -0.0032(4) 0.0149(5)
O1 0.026(2) 0.013(2) 0.023(2) 0.0021(17) 0.0084(18) 0.0090(19)
O2 0.023(2) 0.031(2) 0.023(2) -0.0081(19) -0.0057(18) 0.019(2)
O3 0.043(3) 0.026(2) 0.024(2) 0.0010(19) -0.005(2) 0.026(2)
O4 0.032(3) 0.029(3) 0.033(3) 0.018(2) -0.002(2) 0.010(2)
O5 0.048(3) 0.040(3) 0.019(2) -0.005(2) -0.011(2) 0.031(2)
O6 0.031(2) 0.028(2) 0.018(2) -0.0048(18) -0.0084(19) 0.017(2)
O7 0.051(3) 0.019(3) 0.061(4) 0.005(2) -0.020(3) 0.017(2)
O8 0.033(3) 0.037(3) 0.020(2) 0.004(2) -0.007(2) 0.016(2)
O9 0.050(3) 0.061(3) 0.020(2) 0.014(2) 0.004(2) 0.039(3)
O10 0.035(3) 0.040(3) 0.026(3) 0.000(2) 0.009(2) 0.009(2)
O11 0.024(2) 0.045(3) 0.028(3) 0.001(2) 0.007(2) 0.004(2)
O12 0.057(4) 0.069(4) 0.052(4) -0.005(3) 0.001(3) 0.049(3)
O13 0.028(3) 0.021(2) 0.051(3) 0.011(2) -0.002(2) 0.011(2)
O14 0.033(3) 0.021(2) 0.026(2) -0.0007(19) 0.000(2) 0.014(2)
O15 0.017(2) 0.022(2) 0.030(3) 0.0017(19) 0.005(2) 0.0054(19)
F1 0.115(5) 0.037(3) 0.312(11) -0.020(5) 0.140(6) 0.018(3)
F2 0.209(8) 0.032(3) 0.164(7) 0.005(4) -0.095(6) 0.050(4)
F3 0.048(3) 0.026(2) 0.140(5) -0.016(3) -0.018(3) 0.015(2)
F4 0.063(3) 0.052(3) 0.039(3) -0.009(2) 0.028(2) 0.006(2)
F5 0.021(2) 0.053(3) 0.061(3) -0.001(2) 0.001(2) 0.011(2)
F6 0.053(3) 0.047(3) 0.055(3) 0.013(2) 0.011(2) 0.024(2)
N1 0.056(5) 0.089(6) 0.058(5) -0.015(4) 0.008(4) 0.044(5)
N2 0.020(3) 0.018(3) 0.023(3) -0.005(2) 0.003(2) 0.007(2)

loop_
_atom_type_symbol
_atom_type_description
_atom_type_scat_dispersion_real
_atom_type_scat_dispersion_imag
_atom_type_scat_source
C C 0.0033 0.0016 'International Tables Vol C Tables 4.2.6.8 and 6.1.1.4'
H H 0.0000 0.0000 'International Tables Vol C Tables 4.2.6.8 and 6.1.1.4'
Ag Ag -0.8971 1.1015 'International Tables Vol C Tables 4.2.6.8 and 6.1.1.4'
Cr Cr 0.3209 0.6236 'International Tables Vol C Tables 4.2.6.8 and 6.1.1.4'
F F 0.0171 0.0103 'International Tables Vol C Tables 4.2.6.8 and 6.1.1.4'
N N 0.0061 0.0033 'International Tables Vol C Tables 4.2.6.8 and 6.1.1.4'
O O 0.0106 0.0060 'International Tables Vol C Tables 4.2.6.8 and 6.1.1.4'
S S 0.1246 0.1234 'International Tables Vol C Tables 4.2.6.8 and 6.1.1.4'

loop_
_geom_angle_atom_site_label_1
_geom_angle_atom_site_label_2
_geom_angle_atom_site_label_3
_geom_angle
_geom_angle_site_symmetry_1
_geom_angle_site_symmetry_3
S5 Ag1 S1 164.49(5) 4_665 .
S5 Ag1 O3 103.45(10) 4_665 .
S1 Ag1 O3 91.92(9) . .
S5 Ag1 O1 83.54(9) 4_665 .
S1 Ag1 O1 92.98(9) . .
O3 Ag1 O1 95.76(13) . .
S5 Ag1 Ag2 109.25(4) 4_665 .
S1 Ag1 Ag2 56.90(3) . .
O3 Ag1 Ag2 143.11(9) . .
O1 Ag1 Ag2 104.31(9) . .
S5 Ag1 Ag6 51.22(3) 4_665 4_665
S1 Ag1 Ag6 114.40(3) . 4_665
O3 Ag1 Ag6 150.93(9) . 4_665
O1 Ag1 Ag6 94.99(9) . 4_665
Ag2 Ag1 Ag6 58.041(14) . 4_665
S5 Ag1 Ag9 134.63(4) 4_665 .
S1 Ag1 Ag9 50.98(3) . .
O3 Ag1 Ag9 64.79(10) . .
O1 Ag1 Ag9 56.45(9) . .
Ag2 Ag1 Ag9 101.353(15) . .
Ag6 Ag1 Ag9 141.704(19) 4_665 .
O12 Ag2 O11 86.85(17) . .
O12 Ag2 S2 106.40(13) . .
O11 Ag2 S2 105.26(11) . .
O12 Ag2 S1 95.62(13) . .
O11 Ag2 S1 110.01(11) . .
S2 Ag2 S1 139.14(5) . .
O12 Ag2 Ag6 148.16(13) . 4_665
O11 Ag2 Ag6 78.47(11) . 4_665
S2 Ag2 Ag6 52.36(3) . 4_665
S1 Ag2 Ag6 115.89(3) . 4_665
O12 Ag2 Ag1 146.19(13) . .
O11 Ag2 Ag1 92.66(12) . .
S2 Ag2 Ag1 106.31(3) . .
S1 Ag2 Ag1 52.95(3) . .
Ag6 Ag2 Ag1 63.499(14) 4_665 .
O12 Ag2 Ag8 62.48(13) . .
O11 Ag2 Ag8 137.53(11) . .
S2 Ag2 Ag8 110.97(3) . .
S1 Ag2 Ag8 50.66(3) . .
Ag6 Ag2 Ag8 142.28(2) 4_665 .
Ag1 Ag2 Ag8 97.636(17) . .
O12 Ag2 Ag3 84.65(14) . .
O11 Ag2 Ag3 148.60(11) . .
S2 Ag2 Ag3 49.31(3) . .
S1 Ag2 Ag3 100.88(3) . .
Ag6 Ag2 Ag3 93.305(17) 4_665 .
Ag1 Ag2 Ag3 110.850(18) . .
Ag8 Ag2 Ag3 61.670(14) . .
S2 Ag3 S3 161.72(5) . .
S2 Ag3 O2 84.67(10) . .
S3 Ag3 O2 103.10(10) . .
S2 Ag3 Ag2 54.67(4) . .
S3 Ag3 Ag2 108.43(4) . .
O2 Ag3 Ag2 88.42(9) . .
S2 Ag3 Ag8 113.67(4) . .
S3 Ag3 Ag8 49.81(4) . .
O2 Ag3 Ag8 95.05(9) . .
Ag2 Ag3 Ag8 59.013(14) . .
S2 Ag3 Ag4 145.62(4) . .
S3 Ag3 Ag4 52.40(3) . .
O2 Ag3 Ag4 74.38(10) . .
Ag2 Ag3 Ag4 148.146(19) . .
Ag8 Ag3 Ag4 95.365(16) . .
O13 Ag4 S4 111.21(11) . .
O13 Ag4 O8 101.52(14) . 2_554
S4 Ag4 O8 107.16(10) . 2_554
O13 Ag4 S3 92.42(12) . .
S4 Ag4 S3 148.66(5) . .
O8 Ag4 S3 86.90(10) 2_554 .
O13 Ag4 Ag5 79.40(10) . .
S4 Ag4 Ag5 55.04(3) . .
O8 Ag4 Ag5 159.82(10) 2_554 .
S3 Ag4 Ag5 113.26(4) . .
O13 Ag4 Ag7 88.87(11) . .
S4 Ag4 Ag7 107.28(4) . .
O8 Ag4 Ag7 137.22(10) 2_554 .
S3 Ag4 Ag7 50.96(3) . .
Ag5 Ag4 Ag7 62.652(14) . .
O13 Ag4 Ag3 131.11(11) . .
S4 Ag4 Ag3 116.76(4) . .
O8 Ag4 Ag3 56.14(10) 2_554 .
S3 Ag4 Ag3 48.54(3) . .
Ag5 Ag4 Ag3 137.166(19) . .
Ag7 Ag4 Ag3 85.790(16) . .
O14 Ag5 S4 111.42(11) . .
O14 Ag5 S5 104.70(11) . .
S4 Ag5 S5 135.16(5) . .
O14 Ag5 O15 89.92(14) . .
S4 Ag5 O15 120.79(10) . .
S5 Ag5 O15 84.00(10) . .
O14 Ag5 Ag4 83.34(10) . .
S4 Ag5 Ag4 52.81(3) . .
S5 Ag5 Ag4 108.37(4) . .
O15 Ag5 Ag4 167.06(9) . .
O14 Ag5 Ag11 147.96(10) . .
S4 Ag5 Ag11 51.89(3) . .
S5 Ag5 Ag11 104.62(3) . .
O15 Ag5 Ag11 80.56(9) . .
Ag4 Ag5 Ag11 99.398(17) . .
O14 Ag5 Ag6 135.61(10) . .
S4 Ag5 Ag6 110.29(3) . .
S5 Ag5 Ag6 50.76(3) . .
O15 Ag5 Ag6 55.40(9) . .
Ag4 Ag5 Ag6 135.645(19) . .
Ag11 Ag5 Ag6 60.367(14) . .
O14 Ag5 Ag7 91.97(10) . .
S4 Ag5 Ag7 102.44(3) . .
S5 Ag5 Ag7 49.73(3) . .
O15 Ag5 Ag7 132.47(9) . .
Ag4 Ag5 Ag7 59.090(13) . .
Ag11 Ag5 Ag7 117.001(18) . .
Ag6 Ag5 Ag7 93.414(17) . .
O10 Ag6 S2 111.90(12) 4_665 4_665
O10 Ag6 S5 98.91(12) 4_665 .
S2 Ag6 S5 143.97(5) 4_665 .
O10 Ag6 Ag2 85.83(12) 4_665 4_665
S2 Ag6 Ag2 56.94(4) 4_665 4_665
S5 Ag6 Ag2 109.58(4) . 4_665
O10 Ag6 Ag11 152.45(12) 4_665 .
S2 Ag6 Ag11 51.91(4) 4_665 .
S5 Ag6 Ag11 105.18(4) . .
Ag2 Ag6 Ag11 98.285(17) 4_665 .
O10 Ag6 Ag5 132.99(12) 4_665 .
S2 Ag6 Ag5 110.01(4) 4_665 .
S5 Ag6 Ag5 53.58(3) . .
Ag2 Ag6 Ag5 136.029(19) 4_665 .
Ag11 Ag6 Ag5 58.235(14) . .
O10 Ag6 Ag1 95.52(11) 4_665 4_665
S2 Ag6 Ag1 105.80(4) 4_665 4_665
S5 Ag6 Ag1 51.13(3) . 4_665
Ag2 Ag6 Ag1 58.459(14) 4_665 4_665
Ag11 Ag6 Ag1 109.910(18) . 4_665
Ag5 Ag6 Ag1 92.760(16) . 4_665
S3 Ag7 S5 166.59(5) . .
S3 Ag7 O5 99.19(11) . 4_665
S5 Ag7 O5 94.01(11) . 4_665
S3 Ag7 O1 95.46(9) . 4_665
S5 Ag7 O1 83.31(9) . 4_665
O5 Ag7 O1 104.94(13) 4_665 4_665
S3 Ag7 Ag4 55.24(4) . .
S5 Ag7 Ag4 111.35(4) . .
O5 Ag7 Ag4 152.53(10) 4_665 .
O1 Ag7 Ag4 88.90(8) 4_665 .
S3 Ag7 Ag5 113.14(4) . .
S5 Ag7 Ag5 53.58(3) . .
O5 Ag7 Ag5 143.30(11) 4_665 .
O1 Ag7 Ag5 89.34(9) 4_665 .
Ag4 Ag7 Ag5 58.258(14) . .
S3 Ag7 Ag8 47.44(4) . .
S5 Ag7 Ag8 142.58(4) . .
O5 Ag7 Ag8 67.32(10) 4_665 .
O1 Ag7 Ag8 71.66(9) 4_665 .
Ag4 Ag7 Ag8 95.870(16) . .
Ag5 Ag7 Ag8 148.791(19) . .
O9 Ag8 S3 113.23(12) 4_665 .
O9 Ag8 S1 104.08(12) 4_665 .
S3 Ag8 S1 142.54(5) . .
O9 Ag8 Ag2 116.15(12) 4_665 .
S3 Ag8 Ag2 108.01(4) . .
S1 Ag8 Ag2 54.93(3) . .
O9 Ag8 Ag3 140.24(11) 4_665 .
S3 Ag8 Ag3 49.07(4) . .
S1 Ag8 Ag3 102.30(3) . .
Ag2 Ag8 Ag3 59.317(14) . .
O9 Ag8 Ag7 113.58(12) 4_665 .
S3 Ag8 Ag7 46.74(4) . .
S1 Ag8 Ag7 114.69(4) . .
Ag2 Ag8 Ag7 130.187(18) . .
Ag3 Ag8 Ag7 80.712(15) . .
S1 Ag9 S1 179.96(7) 4_665 .
S1 Ag9 Ag1 128.13(3) 4_665 .
S1 Ag9 Ag1 51.85(3) . .
S1 Ag9 Ag1 51.85(3) 4_665 4_665
S1 Ag9 Ag1 128.13(3) . 4_665
Ag1 Ag9 Ag1 145.41(3) . 4_665
S4 Ag10 S4 174.11(7) . 4_665
S4 Ag10 Ag11 47.52(3) . .
S4 Ag10 Ag11 130.54(3) 4_665 .
S4 Ag10 Ag11 130.54(3) . 4_665
S4 Ag10 Ag11 47.52(3) 4_665 4_665
Ag11 Ag10 Ag11 151.45(3) . 4_665
S4 Ag11 O4 109.72(11) . 5_664
S4 Ag11 S2 157.60(5) . 4_665
O4 Ag11 S2 92.08(11) 5_664 4_665
S4 Ag11 Ag5 54.94(3) . .
O4 Ag11 Ag5 112.04(10) 5_664 .
S2 Ag11 Ag5 112.78(4) 4_665 .
S4 Ag11 Ag6 114.21(4) . .
O4 Ag11 Ag6 107.33(11) 5_664 .
S2 Ag11 Ag6 51.52(3) 4_665 .
Ag5 Ag11 Ag6 61.397(14) . .
S4 Ag11 Ag10 48.63(3) . .
O4 Ag11 Ag10 117.79(11) 5_664 .
S2 Ag11 Ag10 125.43(4) 4_665 .
Ag5 Ag11 Ag10 97.535(14) . .
Ag6 Ag11 Ag10 134.818(19) . .
C19 S1 Ag9 110.30(17) . .
C19 S1 Ag8 113.18(19) . .
Ag9 S1 Ag8 106.55(5) . .
C19 S1 Ag1 109.91(19) . .
Ag9 S1 Ag1 77.17(4) . .
Ag8 S1 Ag1 131.64(6) . .
C19 S1 Ag2 111.62(17) . .
Ag9 S1 Ag2 133.36(6) . .
Ag8 S1 Ag2 74.41(4) . .
Ag1 S1 Ag2 70.15(4) . .
C20 S2 Ag3 119.44(19) . .
C20 S2 Ag6 109.71(19) . 4_665
Ag3 S2 Ag6 127.97(6) . 4_665
C20 S2 Ag11 118.77(19) . 4_665
Ag3 S2 Ag11 93.22(5) . 4_665
Ag6 S2 Ag11 76.57(4) 4_665 4_665
C20 S2 Ag2 111.90(19) . .
Ag3 S2 Ag2 76.02(4) . .
Ag6 S2 Ag2 70.69(4) 4_665 .
Ag11 S2 Ag2 126.31(6) 4_665 .
C14 S3 Ag7 119.5(2) . .
C14 S3 Ag3 119.5(2) . .
Ag7 S3 Ag3 120.24(6) . .
C14 S3 Ag8 111.8(2) . .
Ag7 S3 Ag8 85.81(5) . .
Ag3 S3 Ag8 81.12(4) . .
C14 S3 Ag4 109.5(2) . .
Ag7 S3 Ag4 73.80(4) . .
Ag3 S3 Ag4 79.06(4) . .
Ag8 S3 Ag4 138.74(6) . .
C11 S4 Ag11 108.96(19) . .
C11 S4 Ag4 110.13(19) . .
Ag11 S4 Ag4 133.69(6) . .
C11 S4 Ag10 111.31(19) . .
Ag11 S4 Ag10 83.85(4) . .
Ag4 S4 Ag10 103.86(5) . .
C11 S4 Ag5 107.59(19) . .
Ag11 S4 Ag5 73.18(4) . .
Ag4 S4 Ag5 72.14(4) . .
Ag10 S4 Ag5 139.49(6) . .
C23 S5 Ag7 116.2(2) . .
C23 S5 Ag1 120.6(2) . 4_665
Ag7 S5 Ag1 89.41(5) . 4_665
C23 S5 Ag6 108.5(2) . .
Ag7 S5 Ag6 133.64(6) . .
Ag1 S5 Ag6 77.64(4) 4_665 .
C23 S5 Ag5 112.5(2) . .
Ag7 S5 Ag5 76.68(4) . .
Ag1 S5 Ag5 125.61(6) 4_665 .
Ag6 S5 Ag5 75.65(4) . .
O15 C1 N2 125.2(6) . .
O15 C1 H1 117.4 . .
N2 C1 H1 117.4 . .
N2 C2 H2A 109.5 . .
N2 C2 H2B 109.5 . .
H2A C2 H2B 109.5 . .
N2 C2 H2C 109.5 . .
H2A C2 H2C 109.5 . .
H2B C2 H2C 109.5 . .
N2 C3 H3A 109.5 . .
N2 C3 H3B 109.5 . .
H3A C3 H3B 109.5 . .
N2 C3 H3C 109.5 . .
H3A C3 H3C 109.5 . .
H3B C3 H3C 109.5 . .
N1 C4 H4A 109.5 . .
N1 C4 H4B 109.5 . .
H4A C4 H4B 109.5 . .
N1 C4 H4C 109.5 . .
H4A C4 H4C 109.5 . .
H4B C4 H4C 109.5 . .
N1 C5 H5A 109.5 . .
N1 C5 H5B 109.5 . .
H5A C5 H5B 109.5 . .
N1 C5 H5C 109.5 . .
H5A C5 H5C 109.5 . .
H5B C5 H5C 109.5 . .
O12 C6 N1 125.1(7) . .
O12 C6 H6 117.5 . .
N1 C6 H6 117.5 . .
O13 C7 O14 131.2(6) . .
O13 C7 C8 113.8(6) . .
O14 C7 C8 114.9(6) . .
F1 C8 F2 103.2(8) . .
F1 C8 F3 110.2(7) . .
F2 C8 F3 103.1(6) . .
F1 C8 C7 112.5(6) . .
F2 C8 C7 110.8(6) . .
F3 C8 C7 116.0(6) . .
O10 C9 O11 133.2(6) . .
O10 C9 C10 113.8(6) . .
O11 C9 C10 112.9(6) . .
F4 C10 F6 107.4(6) . .
F4 C10 F5 107.2(6) . .
F6 C10 F5 107.2(5) . .
F4 C10 C9 115.4(6) . .
F6 C10 C9 111.1(6) . .
F5 C10 C9 108.2(6) . .
C12 C11 C13 112.7(5) . .
C12 C11 S4 110.0(4) . .
C13 C11 S4 108.3(4) . .
C12 C11 H11 108.6 . .
C13 C11 H11 108.6 . .
S4 C11 H11 108.6 . .
C11 C12 H12A 109.5 . .
C11 C12 H12B 109.5 . .
H12A C12 H12B 109.5 . .
C11 C12 H12C 109.5 . .
H12A C12 H12C 109.5 . .
H12B C12 H12C 109.5 . .
C11 C13 H13A 109.5 . .
C11 C13 H13B 109.5 . .
H13A C13 H13B 109.5 . .
C11 C13 H13C 109.5 . .
H13A C13 H13C 109.5 . .
H13B C13 H13C 109.5 . .
C15 C14 C16 114.8(7) . .
C15 C14 S3 108.2(4) . .
C16 C14 S3 109.1(4) . .
C15 C14 H14 108.2 . .
C16 C14 H14 108.2 . .
S3 C14 H14 108.2 . .
C14 C15 H15A 109.5 . .
C14 C15 H15B 109.5 . .
H15A C15 H15B 109.5 . .
C14 C15 H15C 109.5 . .
H15A C15 H15C 109.5 . .
H15B C15 H15C 109.5 . .
C14 C16 H16A 109.5 . .
C14 C16 H16B 109.5 . .
H16A C16 H16B 109.5 . .
C14 C16 H16C 109.5 . .
H16A C16 H16C 109.5 . .
H16B C16 H16C 109.5 . .
C19 C17 H17A 109.5 . .
C19 C17 H17B 109.5 . .
H17A C17 H17B 109.5 . .
C19 C17 H17C 109.5 . .
H17A C17 H17C 109.5 . .
H17B C17 H17C 109.5 . .
C19 C18 H18A 109.5 . .
C19 C18 H18B 109.5 . .
H18A C18 H18B 109.5 . .
C19 C18 H18C 109.5 . .
H18A C18 H18C 109.5 . .
H18B C18 H18C 109.5 . .
C18 C19 C17 111.2(5) . .
C18 C19 S1 109.4(4) . .
C17 C19 S1 109.7(4) . .
C18 C19 H19 108.8 . .
C17 C19 H19 108.8 . .
S1 C19 H19 108.8 . .
C21 C20 C22 112.8(5) . .
C21 C20 S2 110.6(4) . .
C22 C20 S2 110.3(4) . .
C21 C20 H20 107.7 . .
C22 C20 H20 107.7 . .
S2 C20 H20 107.7 . .
C20 C21 H21A 109.5 . .
C20 C21 H21B 109.5 . .
H21A C21 H21B 109.5 . .
C20 C21 H21C 109.5 . .
H21A C21 H21C 109.5 . .
H21B C21 H21C 109.5 . .
C20 C22 H22A 109.5 . .
C20 C22 H22B 109.5 . .
H22A C22 H22B 109.5 . .
C20 C22 H22C 109.5 . .
H22A C22 H22C 109.5 . .
H22B C22 H22C 109.5 . .
C25 C23 C24 113.6(5) . .
C25 C23 S5 109.7(4) . .
C24 C23 S5 110.3(4) . .
C25 C23 H23 107.7 . .
C24 C23 H23 107.7 . .
S5 C23 H23 107.7 . .
C23 C24 H24A 109.5 . .
C23 C24 H24B 109.5 . .
H24A C24 H24B 109.5 . .
C23 C24 H24C 109.5 . .
H24A C24 H24C 109.5 . .
H24B C24 H24C 109.5 . .
C23 C25 H25A 109.5 . .
C23 C25 H25B 109.5 . .
H25A C25 H25B 109.5 . .
C23 C25 H25C 109.5 . .
H25A C25 H25C 109.5 . .
H25B C25 H25C 109.5 . .
O2 Cr1 O2 109.3(3) 4_665 .
O2 Cr1 O1 110.47(19) 4_665 4_665
O2 Cr1 O1 108.98(18) . 4_665
O2 Cr1 O1 108.98(18) 4_665 .
O2 Cr1 O1 110.47(19) . .
O1 Cr1 O1 108.6(3) 4_665 .
O4 Cr2 O5 109.8(2) . .
O4 Cr2 O3 111.5(2) . .
O5 Cr2 O3 110.3(2) . .
O4 Cr2 O6 108.1(2) . .
O5 Cr2 O6 109.1(2) . .
O3 Cr2 O6 107.9(2) . .
O7 Cr3 O9 111.3(3) . .
O7 Cr3 O8 110.8(2) . .
O9 Cr3 O8 109.6(2) . .
O7 Cr3 O6 108.3(2) . .
O9 Cr3 O6 108.5(2) . .
O8 Cr3 O6 108.4(2) . .
Cr1 O1 Ag1 128.64(19) . .
Cr1 O1 Ag7 137.7(2) . 4_665
Ag1 O1 Ag7 84.45(11) . 4_665
Cr1 O2 Ag3 134.1(2) . .
Cr2 O3 Ag1 130.0(2) . .
Cr2 O4 Ag11 124.0(2) . 3_655
Cr2 O5 Ag7 134.0(2) . 4_665
Cr3 O6 Cr2 122.1(2) . .
Cr3 O8 Ag4 125.5(2) . 6
Cr3 O9 Ag8 126.6(2) . 4_665
C9 O10 Ag6 118.8(4) . 4_665
C9 O11 Ag2 123.3(4) . .
C6 O12 Ag2 123.2(5) . .
C7 O13 Ag4 124.2(4) . .
C7 O14 Ag5 120.4(4) . .
C1 O15 Ag5 137.6(4) . .
C6 N1 C4 119.5(9) . .
C6 N1 C5 122.6(8) . .
C4 N1 C5 116.7(9) . .
C1 N2 C2 122.3(5) . .
C1 N2 C3 121.3(5) . .
C2 N2 C3 116.3(5) . .

loop_
_geom_bond_atom_site_label_1
_geom_bond_atom_site_label_2
_geom_bond_distance
_geom_bond_site_symmetry_2
Ag1 S5 2.4549(14) 4_665
Ag1 S1 2.4885(14) .
Ag1 O3 2.490(4) .
Ag1 O1 2.531(4) .
Ag1 Ag2 2.9330(6) .
Ag1 Ag6 3.0798(6) 4_665
Ag1 Ag9 3.0854(4) .
Ag2 O12 2.374(5) .
Ag2 O11 2.390(4) .
Ag2 S2 2.5930(15) .
Ag2 S1 2.6122(14) .
Ag2 Ag6 2.9198(6) 4_665
Ag2 Ag8 3.0743(6) .
Ag2 Ag3 3.0841(6) .
Ag3 S2 2.4099(14) .
Ag3 S3 2.4139(15) .
Ag3 O2 2.480(4) .
Ag3 Ag8 3.1566(6) .
Ag3 Ag4 3.1626(6) .
Ag4 O13 2.379(4) .
Ag4 S4 2.4749(14) .
Ag4 O8 2.515(4) 2_554
Ag4 S3 2.5521(15) .
Ag4 Ag5 2.9568(6) .
Ag4 Ag7 2.9831(6) .
Ag5 O14 2.344(4) .
Ag5 S4 2.5461(14) .
Ag5 S5 2.5538(15) .
Ag5 O15 2.589(4) .
Ag5 Ag11 2.9774(6) .
Ag5 Ag6 3.0745(6) .
Ag5 Ag7 3.0883(6) .
Ag6 O10 2.324(4) 4_665
Ag6 S2 2.4500(14) 4_665
Ag6 S5 2.4579(14) .
Ag6 Ag2 2.9198(6) 4_665
Ag6 Ag11 3.0439(6) .
Ag6 Ag1 3.0798(6) 4_665
Ag7 S3 2.4128(15) .
Ag7 S5 2.4216(14) .
Ag7 O5 2.443(4) 4_665
Ag7 O1 2.573(4) 4_665
Ag7 Ag8 3.3043(6) .
Ag8 O9 2.379(4) 4_665
Ag8 S3 2.4405(15) .
Ag8 S1 2.4686(14) .
Ag9 S1 2.4584(13) 4_665
Ag9 S1 2.4584(13) .
Ag9 Ag1 3.0854(5) 4_665
Ag10 S4 2.4902(14) .
Ag10 S4 2.4902(14) 4_665
Ag10 Ag11 3.2991(5) .
Ag10 Ag11 3.2991(5) 4_665
Ag11 S4 2.4473(14) .
Ag11 O4 2.459(4) 5_664
Ag11 S2 2.4629(15) 4_665
S1 C19 1.854(5) .
S2 C20 1.852(6) .
S2 Ag6 2.4500(14) 4_665
S2 Ag11 2.4629(15) 4_665
S3 C14 1.843(5) .
S4 C11 1.858(6) .
S5 C23 1.841(5) .
S5 Ag1 2.4549(14) 4_665
C1 O15 1.239(6) .
C1 N2 1.320(7) .
C1 H1 0.9500 .
C2 N2 1.447(7) .
C2 H2A 0.9800 .
C2 H2B 0.9800 .
C2 H2C 0.9800 .
C3 N2 1.450(8) .
C3 H3A 0.9800 .
C3 H3B 0.9800 .
C3 H3C 0.9800 .
C4 N1 1.415(11) .
C4 H4A 0.9800 .
C4 H4B 0.9800 .
C4 H4C 0.9800 .
C5 N1 1.618(14) .
C5 H5A 0.9800 .
C5 H5B 0.9800 .
C5 H5C 0.9800 .
C6 O12 1.208(9) .
C6 N1 1.287(9) .
C6 H6 0.9500 .
C7 O13 1.231(7) .
C7 O14 1.239(7) .
C7 C8 1.547(9) .
C8 F1 1.263(8) .
C8 F2 1.293(9) .
C8 F3 1.297(8) .
C9 O10 1.198(8) .
C9 O11 1.279(8) .
C9 C10 1.563(9) .
C10 F4 1.312(8) .
C10 F6 1.358(8) .
C10 F5 1.359(8) .
C11 C12 1.497(8) .
C11 C13 1.508(9) .
C11 H11 1.0000 .
C12 H12A 0.9800 .
C12 H12B 0.9800 .
C12 H12C 0.9800 .
C13 H13A 0.9800 .
C13 H13B 0.9800 .
C13 H13C 0.9800 .
C14 C15 1.483(9) .
C14 C16 1.499(9) .
C14 H14 1.0000 .
C15 H15A 0.9800 .
C15 H15B 0.9800 .
C15 H15C 0.9800 .
C16 H16A 0.9800 .
C16 H16B 0.9800 .
C16 H16C 0.9800 .
C17 C19 1.519(7) .
C17 H17A 0.9800 .
C17 H17B 0.9800 .
C17 H17C 0.9800 .
C18 C19 1.516(7) .
C18 H18A 0.9800 .
C18 H18B 0.9800 .
C18 H18C 0.9800 .
C19 H19 1.0000 .
C20 C21 1.499(8) .
C20 C22 1.523(8) .
C20 H20 1.0000 .
C21 H21A 0.9800 .
C21 H21B 0.9800 .
C21 H21C 0.9800 .
C22 H22A 0.9800 .
C22 H22B 0.9800 .
C22 H22C 0.9800 .
C23 C25 1.500(8) .
C23 C24 1.511(8) .
C23 H23 1.0000 .
C24 H24A 0.9800 .
C24 H24B 0.9800 .
C24 H24C 0.9800 .
C25 H25A 0.9800 .
C25 H25B 0.9800 .
C25 H25C 0.9800 .
Cr1 O2 1.647(4) 4_665
Cr1 O2 1.647(4) .
Cr1 O1 1.658(4) 4_665
Cr1 O1 1.658(4) .
Cr2 O4 1.613(4) .
Cr2 O5 1.615(4) .
Cr2 O3 1.625(4) .
Cr2 O6 1.786(4) .
Cr3 O7 1.602(4) .
Cr3 O9 1.618(4) .
Cr3 O8 1.624(4) .
Cr3 O6 1.779(4) .
O1 Ag7 2.573(4) 4_665
O4 Ag11 2.459(4) 3_655
O5 Ag7 2.443(4) 4_665
O8 Ag4 2.515(4) 6
O9 Ag8 2.379(4) 4_665
O10 Ag6 2.324(4) 4_665
